data_2011537
loop_
_publ_author_name
'Lehmler, Hans-Joachim'
'Parkin, Sean'

_publ_section_title
;
 5-Fluoro-1-octanoyluracil
;
_journal_issue 11
_journal_name_full 'Acta Crystallographica Section C'
_journal_page_first e518
_journal_page_last e519
_journal_paper_doi 10.1107/S0108270100013056
_journal_volume 56
_journal_year 2000
_chemical_formula_sum 'C12 H17 F N2 O3'
_chemical_formula_weight 256.28
_chemical_melting_point 337.1(10)
_chemical_name_common 1-octanoyl-5-fluorouracil
_chemical_name_systematic
;
5-fluoro-1-octanoylpyrimidine-2,4(1H,3H)-dione
;
_space_group_IT_number 2
_symmetry_cell_setting triclinic
_symmetry_space_group_name_Hall '-P 1'
_symmetry_space_group_name_H-M 'P -1'
_cell_angle_alpha 80.27(3)
_cell_angle_beta 85.97(3)
_cell_angle_gamma 79.13(3)
_cell_formula_units_Z 2
_cell_length_a 5.4500(11)
_cell_length_b 9.7410(19)
_cell_length_c 12.307(3)
_cell_measurement_reflns_used 4236
_cell_measurement_temperature 173.0(10)
_cell_measurement_theta_max 25.35
_cell_measurement_theta_min 1.00
_cell_volume 631.9(2)
_computing_cell_refinement 'SCALEPACK (Otwinowski & Minor, 1997)'
_computing_data_collection 'COLLECT (Nonius, 1998)'
_computing_data_reduction 'DENZO-SMN (Otwinowski & Minor, 1997)'
_computing_publication_material 'SHELXL97 (Sheldrick, 1997) and local programs'
_computing_structure_refinement 'SHELXL97 (Sheldrick, 1997)'
_computing_structure_solution 'SHELXS97 (Sheldrick, 1997)'
_diffrn_ambient_temperature 173.0(10)
_diffrn_detector_area_resol_mean 18
_diffrn_measured_fraction_theta_full .996
_diffrn_measured_fraction_theta_max .996
_diffrn_measurement_device_type 'Nonius KappaCCD'
_diffrn_measurement_method '\w scans at fixed \c = 55\%'
_diffrn_radiation_monochromator graphite
_diffrn_radiation_source 'fine-focus sealed tube'
_diffrn_radiation_type MoK\a
_diffrn_radiation_wavelength .71073
_diffrn_reflns_av_R_equivalents .034
_diffrn_reflns_av_sigmaI/netI .0613
_diffrn_reflns_limit_h_max 6
_diffrn_reflns_limit_h_min -6
_diffrn_reflns_limit_k_max 11
_diffrn_reflns_limit_k_min -11
_diffrn_reflns_limit_l_max 14
_diffrn_reflns_limit_l_min -14
_diffrn_reflns_number 4358
_diffrn_reflns_theta_full 25.23
_diffrn_reflns_theta_max 25.23
_diffrn_reflns_theta_min 1.68
_diffrn_standards_decay_% <1
_exptl_absorpt_coefficient_mu .107
_exptl_absorpt_correction_type none
_exptl_absorpt_process_details
;
Tmin = 0.967, Tmax = 0.996 (Estimated from crystal dimensions and \m)
;
_exptl_crystal_colour colourless
_exptl_crystal_density_diffrn 1.347
_exptl_crystal_density_method 'not measured'
_exptl_crystal_description 'irregular plate-like fragment'
_exptl_crystal_F_000 272
_exptl_crystal_size_max .32
_exptl_crystal_size_mid .20
_exptl_crystal_size_min .04
_refine_diff_density_max .207
_refine_diff_density_min -.198
_refine_ls_extinction_coef .048(5)
_refine_ls_extinction_method SHELXL97
_refine_ls_goodness_of_fit_ref 1.046
_refine_ls_hydrogen_treatment constr
_refine_ls_matrix_type full
_refine_ls_number_parameters 165
_refine_ls_number_reflns 2277
_refine_ls_number_restraints 0
_refine_ls_restrained_S_all 1.046
_refine_ls_R_factor_all .072
_refine_ls_R_factor_gt .041
_refine_ls_shift/su_max <0.001
_refine_ls_shift/su_mean <0.001
_refine_ls_structure_factor_coef Fsqd
_refine_ls_weighting_details 'calc w = 1/[\s^2^(Fo^2^)+(0.0424P)^2^] where P = (Fo^2^+2Fc^2^)/3'
_refine_ls_weighting_scheme calc
_refine_ls_wR_factor_ref .100
_reflns_number_gt 1562
_reflns_number_total 2277
_reflns_threshold_expression I>2\s(I)
_cod_data_source_file qa0395.cif
_cod_data_source_block I
_cod_depositor_comments
;
The following automatic conversions were performed:

'_chemical_melting_point' value '63--65\%C' was changed to
'337.1(10)' - it was converted from degrees Celsius(C) to Kelvins(K),
the average value was taken and precision was estimated.

Automatic conversion script
Id: cif_fix_values 1646 2011-03-28 12:23:43Z adriana 

The following automatic conversions were performed:

'_chemical_melting_point' value '63--65\%C' was changed to
'337.1(10)' - it was converted from degrees Celsius(C) to Kelvins(K),
the average value was taken and precision was estimated.

Automatic conversion script
Id: cif_fix_values 1715 2011-07-08 13:25:40Z adriana 
;
_cod_database_code 2011537
_cod_database_fobs_code 2011537

loop_
_symmetry_equiv_pos_as_xyz
'x, y, z'
'-x, -y, -z'

loop_
_atom_site_label
_atom_site_fract_x
_atom_site_fract_y
_atom_site_fract_z
_atom_site_U_iso_or_equiv
_atom_site_adp_type
_atom_site_calc_flag
_atom_site_refinement_flags
_atom_site_occupancy
_atom_site_disorder_assembly
_atom_site_disorder_group
_atom_site_type_symbol
N1 .4938(2) .88612(13) .40804(10) .0211(3) Uani d . 1 . . N
C2 .7381(3) .81445(17) .38701(13) .0239(4) Uani d . 1 . . C
O2 .8867(2) .86322(12) .32137(9) .0330(3) Uani d . 1 . . O
N3 .7978(2) .68201(13) .44892(10) .0245(4) Uani d . 1 . . N
H3 .9447 .6327 .4331 .029 Uiso calc R 1 . . H
C4 .6582(3) .61694(18) .53204(13) .0256(4) Uani d . 1 . . C
O4 .7347(2) .49871(11) .58329(9) .0331(3) Uani d . 1 . . O
C5 .4169(3) .70182(17) .55021(13) .0252(4) Uani d . 1 . . C
F5 .26729(17) .64464(10) .63032(7) .0384(3) Uani d . 1 . . F
C6 .3404(3) .82681(17) .49141(12) .0240(4) Uani d . 1 . . C
H6 .1780 .8775 .5060 .029 Uiso calc R 1 . . H
O7 .1924(2) 1.08259(11) .38610(8) .0304(3) Uani d . 1 . . O
C7 .3881(3) 1.02401(17) .34910(13) .0235(4) Uani d . 1 . . C
C8 .5234(3) 1.08731(17) .24820(12) .0270(4) Uani d . 1 . . C
H8A .5838 1.0138 .2012 .032 Uiso calc R 1 . . H
H8B .6708 1.1199 .2706 .032 Uiso calc R 1 . . H
C9 .3553(3) 1.21184(17) .18167(13) .0288(4) Uani d . 1 . . C
H9A .2514 1.2691 .2330 .035 Uiso calc R 1 . . H
H9B .4609 1.2729 .1351 .035 Uiso calc R 1 . . H
C10 .1859(3) 1.16378(17) .10863(13) .0312(4) Uani d . 1 . . C
H10A .0816 1.1025 .1557 .037 Uiso calc R 1 . . H
H10B .2909 1.1058 .0581 .037 Uiso calc R 1 . . H
C11 .0148(3) 1.28433(17) .04029(13) .0319(4) Uani d . 1 . . C
H11A -.1031 1.3361 .0907 .038 Uiso calc R 1 . . H
H11B .1173 1.3513 -.0009 .038 Uiso calc R 1 . . H
C12 -.1340(3) 1.23524(17) -.04105(13) .0322(5) Uani d . 1 . . C
H12A -.0157 1.1829 -.0910 .039 Uiso calc R 1 . . H
H12B -.2364 1.1684 .0004 .039 Uiso calc R 1 . . H
C13 -.3045(3) 1.35377(18) -.11009(13) .0362(5) Uani d . 1 . . C
H13A -.2018 1.4180 -.1548 .043 Uiso calc R 1 . . H
H13B -.4180 1.4091 -.0604 .043 Uiso calc R 1 . . H
C14 -.4600(3) 1.3013(2) -.18645(14) .0421(5) Uani d . 1 . . C
H14A -.3490 1.2472 -.2365 .063 Uiso calc R 1 . . H
H14B -.5645 1.3824 -.2295 .063 Uiso calc R 1 . . H
H14C -.5669 1.2404 -.1427 .063 Uiso calc R 1 . . H

loop_
_atom_site_aniso_label
_atom_site_aniso_U_11
_atom_site_aniso_U_22
_atom_site_aniso_U_33
_atom_site_aniso_U_12
_atom_site_aniso_U_13
_atom_site_aniso_U_23
N1 .0153(8) .0227(8) .0238(7) .0000(6) .0011(6) -.0041(6)
C2 .0201(10) .0266(10) .0254(9) -.0017(8) -.0020(8) -.0076(8)
O2 .0213(7) .0362(8) .0360(7) -.0001(6) .0051(6) .0012(6)
N3 .0166(7) .0234(8) .0307(8) .0022(6) .0026(6) -.0041(7)
C4 .0216(10) .0259(10) .0291(10) -.0022(8) -.0012(8) -.0061(9)
O4 .0284(7) .0263(7) .0393(7) .0022(6) .0018(6) .0009(6)
C5 .0208(9) .0272(10) .0262(9) -.0048(8) .0055(8) -.0029(8)
F5 .0291(6) .0337(6) .0444(6) -.0009(5) .0108(5) .0056(5)
C6 .0169(9) .0278(10) .0272(9) -.0012(8) .0015(7) -.0084(8)
O7 .0242(7) .0291(7) .0335(7) .0030(6) .0038(5) -.0030(6)
C7 .0209(9) .0242(10) .0255(9) -.0021(8) -.0041(8) -.0051(8)
C8 .0258(10) .0266(10) .0275(9) -.0026(8) .0000(7) -.0038(8)
C9 .0286(10) .0284(10) .0266(9) -.0026(8) .0016(8) .0000(8)
C10 .0321(10) .0282(10) .0314(10) -.0039(8) -.0015(8) -.0009(8)
C11 .0329(10) .0315(10) .0300(10) -.0036(8) -.0020(8) -.0037(8)
C12 .0318(10) .0329(11) .0309(10) -.0038(9) .0003(8) -.0052(8)
C13 .0393(11) .0367(11) .0322(10) -.0060(9) -.0063(9) -.0029(9)
C14 .0409(12) .0516(13) .0350(11) -.0102(10) -.0057(9) -.0063(9)

loop_
_atom_type_symbol
_atom_type_description
_atom_type_scat_dispersion_real
_atom_type_scat_dispersion_imag
_atom_type_scat_source
C C .0033 .0016 'International Tables Vol C Tables 4.2.6.8 and 6.1.1.4'
H H .0000 .0000 'International Tables Vol C Tables 4.2.6.8 and 6.1.1.4'
N N .0061 .0033 'International Tables Vol C Tables 4.2.6.8 and 6.1.1.4'
O O .0106 .0060 'International Tables Vol C Tables 4.2.6.8 and 6.1.1.4'
F F .0171 .0103 'International Tables Vol C Tables 4.2.6.8 and 6.1.1.4'

loop_
_geom_angle_atom_site_label_1
_geom_angle_atom_site_label_2
_geom_angle_atom_site_label_3
_geom_angle
_geom_angle_publ_flag
C6 N1 C2 120.36(14) y
C6 N1 C7 115.90(13) y
C2 N1 C7 123.71(13) y
O2 C2 N3 121.57(14) y
O2 C2 N1 124.02(15) y
N3 C2 N1 114.41(14) y
C4 N3 C2 128.42(14) y
O4 C4 N3 122.42(15) y
O4 C4 C5 125.06(16) y
N3 C4 C5 112.53(15) y
C6 C5 F5 120.89(14) y
C6 C5 C4 122.95(16) y
F5 C5 C4 116.15(14) y
C5 C6 N1 121.15(15) y
O7 C7 N1 116.73(14) y
O7 C7 C8 123.48(15) y
N1 C7 C8 119.78(14) y
C7 C8 C9 111.77(14) y
C10 C9 C8 112.19(13) y
C9 C10 C11 114.19(14) y
C12 C11 C10 113.52(14) y
C13 C12 C11 114.28(14) y
C12 C13 C14 113.15(14) y

loop_
_geom_bond_atom_site_label_1
_geom_bond_atom_site_label_2
_geom_bond_site_symmetry_2
_geom_bond_distance
_geom_bond_publ_flag
N1 C6 . 1.3950(19) y
N1 C2 . 1.410(2) y
N1 C7 . 1.449(2) y
C2 O2 . 1.2074(18) y
C2 N3 . 1.3766(19) y
N3 C4 . 1.3714(19) y
C4 O4 . 1.2282(18) y
C4 C5 . 1.440(2) y
C5 C6 . 1.316(2) y
C5 F5 . 1.3490(18) y
O7 C7 . 1.2084(18) y
C7 C8 . 1.500(2) y
C8 C9 . 1.527(2) y
C9 C10 . 1.517(2) y
C10 C11 . 1.523(2) y
C11 C12 . 1.520(2) y
C12 C13 . 1.514(2) y
C13 C14 . 1.517(2) y

loop_
_cod_related_entry_id
_cod_related_entry_database
_cod_related_entry_code
1 ChemSpider 21105805
